data_4303194
loop_
_publ_author_name
'Jin-Xia Xu'
'Yue Ma'
'Dai-zheng Liao'
'Gong-Feng Xu'
'Jinkui Tang'
'Chao Wang'
'Na Zhou'
'Shi-Ping Yan'
'Peng Cheng'
'Li-Cun Li'

_publ_section_title
;
Four New Lanthanide-Nitronyl Nitroxide (LnIII= PrIII, SmIII, EuIII,
TmIII) Complexes and a TbIII Complex Exhibiting Single-Molecule Magnet
Behavior
;
_journal_name_full 'Inorganic Chemistry'
_journal_page_first 8890
_journal_page_last 8896
_journal_paper_doi 10.1021/ic901169p
_journal_volume 48
_journal_year 2009
_chemical_formula_sum 'C54 H36 Br2 F36 N6 O16 Pr2'
_chemical_formula_weight 2150.53
_chemical_name_systematic
; 
 ? 
;
_space_group_IT_number 2
_symmetry_cell_setting triclinic
_symmetry_space_group_name_Hall '-P 1'
_symmetry_space_group_name_H-M 'P -1'
_atom_sites_solution_hydrogens geom
_atom_sites_solution_primary direct
_atom_sites_solution_secondary difmap
_audit_creation_method SHELXL-97
_cell_angle_alpha 94.83(3)
_cell_angle_beta 106.36(3)
_cell_angle_gamma 115.51(3)
_cell_formula_units_Z 1
_cell_length_a 11.419(2)
_cell_length_b 11.527(2)
_cell_length_c 16.880(3)
_cell_measurement_reflns_used 5310
_cell_measurement_temperature 113(2)
_cell_measurement_theta_max 27.507
_cell_measurement_theta_min 2.051
_cell_volume 1869.1(9)
_computing_cell_refinement crystalclear
_computing_data_collection crystalclear
_computing_data_reduction crystalclear
_computing_molecular_graphics 'Bruker SHELXTL'
_computing_publication_material 'Bruker SHELXTL'
_computing_structure_refinement 'SHELXL-97 (Sheldrick, 1997)'
_computing_structure_solution 'SHELXS-97 (Sheldrick, 1990)'
_diffrn_ambient_temperature 113(2)
_diffrn_measured_fraction_theta_full 0.984
_diffrn_measured_fraction_theta_max 0.984
_diffrn_measurement_device_type 'rigaku saturn'
_diffrn_measurement_method '\w scans'
_diffrn_radiation_monochromator confocal
_diffrn_radiation_source 'rotating anode'
_diffrn_radiation_type MoK\a
_diffrn_radiation_wavelength 0.71073
_diffrn_reflns_av_R_equivalents 0.0377
_diffrn_reflns_av_sigmaI/netI 0.0591
_diffrn_reflns_limit_h_max 14
_diffrn_reflns_limit_h_min -14
_diffrn_reflns_limit_k_max 14
_diffrn_reflns_limit_k_min -14
_diffrn_reflns_limit_l_max 21
_diffrn_reflns_limit_l_min -20
_diffrn_reflns_number 15026
_diffrn_reflns_theta_full 27.56
_diffrn_reflns_theta_max 27.56
_diffrn_reflns_theta_min 2.02
_diffrn_standards_decay_% 0
_diffrn_standards_interval_count 0
_diffrn_standards_interval_time 0
_diffrn_standards_number 0
_exptl_absorpt_coefficient_mu 2.511
_exptl_absorpt_correction_T_max 0.7526
_exptl_absorpt_correction_T_min 0.6336
_exptl_absorpt_correction_type multi-scan
_exptl_absorpt_process_details crystalclear
_exptl_crystal_density_diffrn 1.911
_exptl_crystal_density_method 'not measured'
_exptl_crystal_F_000 1042
_exptl_crystal_size_max 0.20
_exptl_crystal_size_mid 0.18
_exptl_crystal_size_min 0.12
_refine_diff_density_max 1.919
_refine_diff_density_min -1.354
_refine_diff_density_rms 0.138
_refine_ls_extinction_method none
_refine_ls_goodness_of_fit_ref 1.003
_refine_ls_hydrogen_treatment constr
_refine_ls_matrix_type full
_refine_ls_number_parameters 663
_refine_ls_number_reflns 8484
_refine_ls_number_restraints 338
_refine_ls_restrained_S_all 1.039
_refine_ls_R_factor_all 0.0552
_refine_ls_R_factor_gt 0.0469
_refine_ls_shift/su_max 0.001
_refine_ls_shift/su_mean 0.000
_refine_ls_structure_factor_coef Fsqd
_refine_ls_weighting_details 'calc w=1/[\s^2^(Fo^2^)+(0.0620P)^2^+3.9226P] where P=(Fo^2^+2Fc^2^)/3'
_refine_ls_weighting_scheme calc
_refine_ls_wR_factor_gt 0.1125
_refine_ls_wR_factor_ref 0.1185
_reflns_number_gt 7370
_reflns_number_total 8484
_reflns_threshold_expression >2sigma(I)
_cod_data_source_file ic901169p_si_002_1.cif
_cod_data_source_block r81015b1
_cod_depositor_comments
;
The following automatic conversions were performed:
'_symmetry_cell_setting' value 'Triclinic' changed to 'triclinic'
according to '/home/saulius/struct/CIF-dictionaries/cif_core.dic'
dictionary named 'cif_core.dic' version 2.4.1 from
2010-06-29.

'_exptl_absorpt_correction_type' value 'MULTI-SCAN' changed
to 'multi-scan' according to
'/home/saulius/struct/CIF-dictionaries/cif_core.dic' dictionary named
'cif_core.dic' version 2.4.1 from
2010-06-29.

'_refine_ls_hydrogen_treatment' value 'CONSTR' changed to
'constr' according to '/home/saulius/struct/CIF-dictionaries/cif_core.dic'
dictionary named 'cif_core.dic' version 2.4.1 from 2010-06-29.

Automatic conversion script
Id: cif_fix_enum 1527 2010-12-29 10:47:43Z saulius 
;
_cod_original_cell_volume 1869.1(6)
_cod_database_code 4303194

loop_
_symmetry_equiv_pos_as_xyz
'x, y, z'
'-x, -y, -z'

loop_
_atom_site_label
_atom_site_type_symbol
_atom_site_fract_x
_atom_site_fract_y
_atom_site_fract_z
_atom_site_U_iso_or_equiv
_atom_site_adp_type
_atom_site_occupancy
_atom_site_symmetry_multiplicity
_atom_site_calc_flag
_atom_site_refinement_flags
_atom_site_disorder_assembly
_atom_site_disorder_group
Pr1 Pr 0.85709(2) 0.41149(2) 0.774205(13) 0.01946(7) Uani 1 1 d . . .
Br1 Br 0.46981(4) 0.16452(5) 0.97498(3) 0.03320(11) Uani 1 1 d . A .
F1 F 1.2300(3) 0.2978(3) 0.8697(3) 0.0605(11) Uani 1 1 d . . .
F2 F 1.3056(4) 0.4470(4) 0.9832(2) 0.0646(10) Uani 1 1 d . . .
F3 F 1.4122(3) 0.4807(3) 0.8946(3) 0.0559(9) Uani 1 1 d . . .
F4 F 1.3601(5) 0.7764(5) 0.7356(4) 0.1007(16) Uani 1 1 d . . .
F5 F 1.2562(4) 0.8694(3) 0.7794(2) 0.0608(10) Uani 1 1 d . . .
F6 F 1.1620(5) 0.7401(4) 0.6585(2) 0.0861(15) Uani 1 1 d . . .
F7 F 0.369(2) 0.1783(17) 0.7290(11) 0.0851(19) Uani 0.231(3) 1 d PDU A 1
F8 F 0.3498(17) 0.3384(17) 0.7134(12) 0.0776(15) Uani 0.231(3) 1 d PDU A 1
F7' F 0.3925(6) 0.3782(5) 0.6725(4) 0.0770(13) Uani 0.769(3) 1 d PDU A 2
F8' F 0.3074(6) 0.2120(6) 0.7225(4) 0.0801(12) Uani 0.769(3) 1 d PDU A 2
F9 F 0.2770(4) 0.1844(5) 0.5937(3) 0.0899(16) Uani 1 1 d DU A .
F10 F 0.7401(13) 0.4053(15) 0.4685(10) 0.055(4) Uani 0.231(3) 1 d PDU A 1
F11 F 0.5273(10) 0.3804(15) 0.4408(9) 0.051(4) Uani 0.231(3) 1 d PDU A 1
F10' F 0.5304(4) 0.3665(5) 0.4897(3) 0.0518(12) Uani 0.769(3) 1 d PDU A 2
F11' F 0.6650(5) 0.4084(5) 0.4168(2) 0.0508(11) Uani 0.769(3) 1 d PDU A 2
F12 F 0.6978(4) 0.5644(3) 0.5125(2) 0.0471(8) Uani 1 1 d DU A .
F16 F 0.4708(11) -0.0089(13) 0.6305(8) 0.0528(11) Uani 0.231(3) 1 d PDU A 1
F17 F 0.5241(15) -0.0940(14) 0.5432(9) 0.0528(9) Uani 0.231(3) 1 d PDU A 1
F16' F 0.6788(4) -0.0128(4) 0.5909(3) 0.0518(8) Uani 0.769(3) 1 d PDU A 2
F17' F 0.4602(4) -0.1027(4) 0.5628(3) 0.0509(8) Uani 0.769(3) 1 d PDU A 2
F18 F 0.5921(4) -0.1028(3) 0.6811(2) 0.0500(7) Uani 1 1 d DU A .
O1 O 1.1532(3) 0.4149(3) 1.14278(19) 0.0236(6) Uani 1 1 d . . .
O2 O 0.8396(3) -0.0290(3) 1.0574(2) 0.0296(7) Uani 1 1 d . . .
O3 O 1.0777(3) 0.4327(3) 0.86256(19) 0.0267(7) Uani 1 1 d . . .
O4 O 1.0505(3) 0.6184(3) 0.77138(19) 0.0277(7) Uani 1 1 d . . .
O5 O 0.6076(3) 0.3390(3) 0.74229(19) 0.0267(7) Uani 1 1 d . . .
O6 O 0.7593(3) 0.4359(3) 0.63573(19) 0.0261(6) Uani 1 1 d . . .
O7 O 0.9485(3) 0.3387(3) 0.6782(2) 0.0298(7) Uani 1 1 d . . .
O8 O 0.7235(3) 0.1741(3) 0.7233(2) 0.0298(7) Uani 1 1 d . . .
N1 N 0.8221(4) 0.3309(3) 0.9156(2) 0.0219(7) Uani 1 1 d . . .
N2 N 1.1001(4) 0.2882(3) 1.1377(2) 0.0219(7) Uani 1 1 d . . .
N3 N 0.9496(4) 0.0774(3) 1.0983(2) 0.0227(7) Uani 1 1 d . . .
C1 C 0.6947(4) 0.2906(4) 0.9194(3) 0.0245(9) Uani 1 1 d . A .
H1 H 0.6340 0.3129 0.8828 0.029 Uiso 1 1 calc R . .
C2 C 0.6511(4) 0.2175(4) 0.9756(3) 0.0234(9) Uani 1 1 d . . .
C3 C 0.7390(4) 0.1826(4) 1.0306(3) 0.0240(9) Uani 1 1 d . A .
H3 H 0.7096 0.1299 1.0672 0.029 Uiso 1 1 calc R . .
C4 C 0.8724(4) 0.2289(4) 1.0294(3) 0.0197(8) Uani 1 1 d . . .
C5 C 0.9101(4) 0.3029(4) 0.9712(3) 0.0203(8) Uani 1 1 d . A .
H5 H 0.9999 0.3342 0.9709 0.024 Uiso 1 1 calc R . .
C6 C 0.9725(4) 0.2001(4) 1.0872(2) 0.0197(8) Uani 1 1 d . A .
C7 C 1.0670(5) 0.0829(4) 1.1699(3) 0.0244(9) Uani 1 1 d . . .
C8 C 1.0983(5) -0.0263(4) 1.1422(3) 0.0329(11) Uani 1 1 d . . .
H8A H 1.0182 -0.1108 1.1302 0.049 Uiso 1 1 calc R . .
H8B H 1.1749 -0.0221 1.1869 0.049 Uiso 1 1 calc R . .
H8C H 1.1217 -0.0149 1.0920 0.049 Uiso 1 1 calc R . .
C9 C 1.0163(6) 0.0585(5) 1.2442(3) 0.0384(11) Uani 1 1 d . . .
H9A H 1.0025 0.1308 1.2637 0.058 Uiso 1 1 calc R . .
H9B H 1.0841 0.0517 1.2897 0.058 Uiso 1 1 calc R . .
H9C H 0.9302 -0.0223 1.2262 0.058 Uiso 1 1 calc R . .
C10 C 1.1852(4) 0.2287(4) 1.1834(3) 0.0240(9) Uani 1 1 d . . .
C11 C 1.2642(5) 0.3078(5) 1.2753(3) 0.0366(12) Uani 1 1 d . . .
H11A H 1.3264 0.3972 1.2768 0.055 Uiso 1 1 calc R . .
H11B H 1.3162 0.2684 1.3056 0.055 Uiso 1 1 calc R . .
H11C H 1.1997 0.3078 1.3016 0.055 Uiso 1 1 calc R . .
C12 C 1.2850(5) 0.2390(5) 1.1372(4) 0.0357(11) Uani 1 1 d . . .
H12A H 1.2331 0.1918 1.0788 0.054 Uiso 1 1 calc R . .
H12B H 1.3419 0.2013 1.1636 0.054 Uiso 1 1 calc R . .
H12C H 1.3428 0.3304 1.1401 0.054 Uiso 1 1 calc R . .
C13 C 1.2872(5) 0.4257(5) 0.8999(4) 0.0367(11) Uani 1 1 d . . .
C14 C 1.1946(4) 0.4828(4) 0.8551(3) 0.0264(9) Uani 1 1 d . . .
C15 C 1.2451(5) 0.5796(4) 0.8121(3) 0.0294(10) Uani 1 1 d . . .
H15 H 1.3313 0.6035 0.8074 0.035 Uiso 1 1 calc R . .
C16 C 1.1697(5) 0.6419(4) 0.7756(3) 0.0292(10) Uani 1 1 d . . .
C17 C 1.2401(6) 0.7586(5) 0.7372(4) 0.0410(12) Uani 1 1 d . . .
C18 C 0.3704(5) 0.2530(5) 0.6695(3) 0.0456(14) Uani 1 1 d D . .
C19 C 0.517(2) 0.308(2) 0.6739(14) 0.031(4) Uani 0.231(3) 1 d PU A 1
C20 C 0.520(2) 0.325(2) 0.5927(13) 0.032(3) Uani 0.231(3) 1 d PU A 1
H20 H 0.4381 0.2874 0.5459 0.038 Uiso 0.231(3) 1 calc PR A 1
C21 C 0.6465(19) 0.3968(17) 0.5831(12) 0.023(3) Uani 0.231(3) 1 d PU A 1
C19' C 0.9135(6) 0.3118(6) 0.5984(4) 0.0268(12) Uani 0.769(3) 1 d PU A 2
C20' C 0.8265(6) 0.3426(6) 0.5385(4) 0.0284(12) Uani 0.769(3) 1 d PU A 2
H20' H 0.8150 0.3216 0.4815 0.034 Uiso 0.769(3) 1 calc PR A 2
C21' C 0.7572(6) 0.4035(5) 0.5622(4) 0.0240(11) Uani 0.769(3) 1 d PU A 2
C22 C 0.6592(5) 0.4367(4) 0.4948(3) 0.0347(11) Uani 1 1 d D . .
C23 C 0.9805(6) 0.2407(7) 0.5658(4) 0.0582(17) Uani 1 1 d D . .
C24 C 0.907(2) 0.256(3) 0.6211(17) 0.043(4) Uani 0.242(3) 1 d PU A 1
C25 C 0.782(2) 0.137(2) 0.5978(16) 0.042(4) Uani 0.231(3) 1 d PU A 1
H25 H 0.7507 0.0764 0.5469 0.051 Uiso 0.231(3) 1 calc PR A 1
C26 C 0.707(2) 0.111(2) 0.6515(14) 0.034(3) Uani 0.231(3) 1 d PU A 1
C24' C 0.5001(6) 0.2426(6) 0.6866(4) 0.0258(12) Uani 0.769(3) 1 d PU A 2
C25' C 0.4911(6) 0.1279(6) 0.6449(4) 0.0285(12) Uani 0.769(3) 1 d PU A 2
H25' H 0.4100 0.0684 0.6006 0.034 Uiso 0.769(3) 1 calc PR A 2
C26' C 0.6022(6) 0.1016(5) 0.6690(4) 0.0274(12) Uani 0.769(3) 1 d PU A 2
C27 C 0.5805(4) -0.0298(4) 0.6249(3) 0.0364(12) Uani 1 1 d D . .
F13' F 1.0185(7) 0.1688(7) 0.6162(5) 0.0967(13) Uani 0.769(3) 1 d PDU A 1
F14' F 1.0937(7) 0.3164(7) 0.5576(6) 0.1062(14) Uani 0.769(3) 1 d PDU A 1
F15' F 0.8972(7) 0.1477(6) 0.4937(3) 0.0858(18) Uani 0.769(3) 1 d PU A 1
F13 F 0.967(3) 0.1395(19) 0.6040(17) 0.098(2) Uani 0.231(3) 1 d PDU A 2
F14 F 1.1195(12) 0.318(2) 0.6139(15) 0.0987(16) Uani 0.231(3) 1 d PDU A 2
F15 F 1.004(2) 0.272(3) 0.4953(11) 0.106(2) Uani 0.231(3) 1 d PDU A 2

loop_
_atom_site_aniso_label
_atom_site_aniso_U_11
_atom_site_aniso_U_22
_atom_site_aniso_U_33
_atom_site_aniso_U_23
_atom_site_aniso_U_13
_atom_site_aniso_U_12
Pr1 0.02022(11) 0.02029(11) 0.01639(11) 0.00365(8) 0.00374(8) 0.01016(9)
Br1 0.0215(2) 0.0385(2) 0.0416(3) 0.0143(2) 0.01363(19) 0.01349(18)
F1 0.0359(17) 0.0372(17) 0.099(3) 0.0139(18) 0.0086(18) 0.0192(14)
F2 0.062(2) 0.116(3) 0.0410(19) 0.0318(19) 0.0137(16) 0.064(2)
F3 0.0207(13) 0.064(2) 0.087(3) 0.0322(19) 0.0190(16) 0.0216(14)
F4 0.091(3) 0.096(3) 0.190(5) 0.099(3) 0.108(3) 0.060(2)
F5 0.094(3) 0.0330(16) 0.056(2) 0.0178(14) 0.044(2) 0.0192(17)
F6 0.117(4) 0.077(3) 0.037(2) 0.0303(19) 0.029(2) 0.018(3)
F7 0.064(3) 0.108(3) 0.098(3) 0.026(3) 0.037(3) 0.048(2)
F8 0.061(2) 0.096(2) 0.098(2) 0.021(2) 0.029(2) 0.0565(18)
F7' 0.064(2) 0.087(2) 0.101(3) 0.021(2) 0.017(2) 0.0601(17)
F8' 0.0599(19) 0.107(2) 0.097(2) 0.026(2) 0.0388(18) 0.0528(17)
F9 0.0387(18) 0.115(3) 0.085(3) -0.044(2) -0.0202(19) 0.047(2)
F10 0.058(7) 0.064(7) 0.043(7) 0.003(5) 0.013(6) 0.032(6)
F11 0.044(7) 0.051(7) 0.048(7) 0.020(6) 0.013(6) 0.014(5)
F10' 0.033(2) 0.069(3) 0.056(3) 0.022(2) 0.007(2) 0.030(2)
F11' 0.074(3) 0.076(3) 0.0196(18) 0.0108(17) 0.0081(19) 0.056(2)
F12 0.070(2) 0.0435(16) 0.0378(16) 0.0176(13) 0.0159(15) 0.0360(15)
F16 0.0523(13) 0.0522(13) 0.0531(13) 0.0120(9) 0.0175(9) 0.0250(9)
F17 0.0528(11) 0.0522(11) 0.0525(11) 0.0109(9) 0.0183(8) 0.0246(8)
F16' 0.0521(11) 0.0514(11) 0.0533(11) 0.0077(8) 0.0205(8) 0.0255(8)
F17' 0.0505(10) 0.0498(10) 0.0527(10) 0.0080(8) 0.0153(8) 0.0266(7)
F18 0.0521(11) 0.0441(10) 0.0525(11) 0.0137(8) 0.0134(8) 0.0245(8)
O1 0.0258(14) 0.0148(13) 0.0253(15) 0.0035(11) 0.0046(12) 0.0083(11)
O2 0.0269(15) 0.0192(14) 0.0341(17) 0.0053(12) 0.0055(14) 0.0069(12)
O3 0.0212(14) 0.0344(16) 0.0225(15) 0.0108(12) 0.0067(12) 0.0113(13)
O4 0.0288(15) 0.0303(15) 0.0250(15) 0.0083(12) 0.0109(13) 0.0137(13)
O5 0.0239(14) 0.0320(15) 0.0241(15) 0.0039(12) 0.0050(12) 0.0158(13)
O6 0.0303(15) 0.0332(15) 0.0187(14) 0.0058(12) 0.0048(12) 0.0208(13)
O7 0.0297(15) 0.0399(17) 0.0224(15) 0.0035(13) 0.0064(13) 0.0213(14)
O8 0.0238(15) 0.0234(14) 0.0315(17) -0.0003(13) -0.0018(13) 0.0103(12)
N1 0.0228(16) 0.0230(16) 0.0194(16) 0.0057(13) 0.0054(14) 0.0115(14)
N2 0.0280(17) 0.0205(16) 0.0201(16) 0.0063(13) 0.0088(14) 0.0137(14)
N3 0.0259(17) 0.0214(16) 0.0225(17) 0.0068(13) 0.0090(14) 0.0121(14)
C1 0.0232(19) 0.026(2) 0.023(2) 0.0060(16) 0.0049(17) 0.0127(17)
C2 0.0199(18) 0.0228(19) 0.026(2) 0.0066(16) 0.0089(16) 0.0084(16)
C3 0.0239(19) 0.0233(19) 0.025(2) 0.0067(16) 0.0112(17) 0.0097(16)
C4 0.0242(19) 0.0189(17) 0.0166(18) 0.0034(14) 0.0055(15) 0.0119(15)
C5 0.0202(18) 0.0192(18) 0.0214(19) 0.0036(15) 0.0064(16) 0.0101(15)
C6 0.0251(19) 0.0223(18) 0.0157(18) 0.0062(14) 0.0084(15) 0.0136(16)
C7 0.030(2) 0.026(2) 0.020(2) 0.0065(16) 0.0056(17) 0.0166(17)
C8 0.038(2) 0.022(2) 0.040(3) 0.0039(18) 0.011(2) 0.0179(19)
C9 0.050(3) 0.044(3) 0.028(2) 0.015(2) 0.017(2) 0.024(2)
C10 0.028(2) 0.025(2) 0.0196(19) 0.0049(16) 0.0020(17) 0.0170(17)
C11 0.044(3) 0.031(2) 0.028(2) -0.0013(19) -0.005(2) 0.024(2)
C12 0.030(2) 0.035(2) 0.048(3) 0.009(2) 0.015(2) 0.020(2)
C13 0.023(2) 0.042(3) 0.045(3) 0.014(2) 0.011(2) 0.014(2)
C14 0.0207(19) 0.030(2) 0.022(2) 0.0006(17) 0.0048(17) 0.0095(17)
C15 0.024(2) 0.033(2) 0.031(2) 0.0065(18) 0.0136(18) 0.0115(18)
C16 0.035(2) 0.028(2) 0.020(2) 0.0041(17) 0.0125(18) 0.0100(19)
C17 0.047(3) 0.043(3) 0.042(3) 0.020(2) 0.030(2) 0.018(2)
C18 0.028(2) 0.050(3) 0.052(3) -0.004(3) 0.005(2) 0.021(2)
C19 0.024(6) 0.033(6) 0.029(6) 0.002(6) 0.008(5) 0.009(5)
C20 0.027(5) 0.031(5) 0.030(6) 0.003(5) 0.002(5) 0.014(4)
C21 0.026(5) 0.023(5) 0.021(5) 0.005(4) 0.004(4) 0.015(4)
C19' 0.026(3) 0.034(3) 0.023(3) 0.004(2) 0.008(2) 0.016(2)
C20' 0.031(3) 0.039(3) 0.017(2) 0.002(2) 0.007(2) 0.020(2)
C21' 0.023(2) 0.025(2) 0.021(2) 0.0032(19) 0.004(2) 0.011(2)
C22 0.048(3) 0.038(2) 0.021(2) 0.0086(18) 0.007(2) 0.026(2)
C23 0.055(3) 0.116(5) 0.036(3) 0.021(3) 0.024(3) 0.063(4)
C24 0.036(7) 0.051(7) 0.041(7) 0.009(6) 0.006(6) 0.026(6)
C25 0.043(6) 0.042(6) 0.040(6) 0.008(5) 0.009(5) 0.023(5)
C26 0.035(5) 0.033(5) 0.031(5) 0.009(5) 0.008(5) 0.016(4)
C24' 0.020(2) 0.029(3) 0.021(3) 0.004(2) 0.002(2) 0.009(2)
C25' 0.019(2) 0.027(2) 0.029(3) -0.004(2) 0.001(2) 0.009(2)
C26' 0.027(2) 0.024(2) 0.026(3) 0.003(2) 0.003(2) 0.011(2)
C27 0.029(2) 0.026(2) 0.039(3) -0.001(2) 0.000(2) 0.0087(19)
F13' 0.094(2) 0.114(2) 0.128(2) 0.0336(19) 0.0566(19) 0.0767(17)
F14' 0.093(2) 0.122(2) 0.138(2) 0.033(2) 0.069(2) 0.0637(18)
F15' 0.118(4) 0.108(4) 0.049(3) -0.018(3) 0.009(3) 0.088(3)
F13 0.095(3) 0.114(3) 0.127(3) 0.033(3) 0.056(3) 0.075(2)
F14 0.092(2) 0.117(2) 0.131(2) 0.033(2) 0.064(2) 0.0718(19)
F15 0.094(3) 0.122(3) 0.136(3) 0.032(3) 0.069(3) 0.063(2)

loop_
_atom_type_symbol
_atom_type_description
_atom_type_scat_dispersion_real
_atom_type_scat_dispersion_imag
_atom_type_scat_source
C C 0.0033 0.0016 'International Tables Vol C Tables 4.2.6.8 and 6.1.1.4'
H H 0.0000 0.0000 'International Tables Vol C Tables 4.2.6.8 and 6.1.1.4'
N N 0.0061 0.0033 'International Tables Vol C Tables 4.2.6.8 and 6.1.1.4'
O O 0.0106 0.0060 'International Tables Vol C Tables 4.2.6.8 and 6.1.1.4'
F F 0.0171 0.0103 'International Tables Vol C Tables 4.2.6.8 and 6.1.1.4'
Br Br -0.2901 2.4595 'International Tables Vol C Tables 4.2.6.8 and 6.1.1.4'
Pr Pr -0.2180 2.8214 'International Tables Vol C Tables 4.2.6.8 and 6.1.1.4'

loop_
_geom_angle_atom_site_label_1
_geom_angle_atom_site_label_2
_geom_angle_atom_site_label_3
_geom_angle
_geom_angle_site_symmetry_1
_geom_angle_site_symmetry_3
_geom_angle_publ_flag
O6 Pr1 O1 98.80(10) . 2_767 ?
O6 Pr1 O8 89.83(12) . . ?
O1 Pr1 O8 137.43(11) 2_767 . ?
O6 Pr1 O7 70.80(11) . . ?
O1 Pr1 O7 150.80(11) 2_767 . ?
O8 Pr1 O7 71.14(12) . . ?
O6 Pr1 O3 137.41(11) . . ?
O1 Pr1 O3 100.83(11) 2_767 . ?
O8 Pr1 O3 100.32(11) . . ?
O7 Pr1 O3 73.70(11) . . ?
O6 Pr1 O4 79.21(11) . . ?
O1 Pr1 O4 75.25(10) 2_767 . ?
O8 Pr1 O4 147.13(11) . . ?
O7 Pr1 O4 75.99(11) . . ?
O3 Pr1 O4 69.94(11) . . ?
O6 Pr1 O5 70.69(11) . . ?
O1 Pr1 O5 74.24(11) 2_767 . ?
O8 Pr1 O5 69.57(11) . . ?
O7 Pr1 O5 123.90(11) . . ?
O3 Pr1 O5 151.41(10) . . ?
O4 Pr1 O5 132.58(11) . . ?
O6 Pr1 N1 149.18(11) . . ?
O1 Pr1 N1 74.20(10) 2_767 . ?
O8 Pr1 N1 77.32(11) . . ?
O7 Pr1 N1 128.36(11) . . ?
O3 Pr1 N1 73.06(11) . . ?
O4 Pr1 N1 125.61(11) . . ?
O5 Pr1 N1 78.56(11) . . ?
N2 O1 Pr1 132.0(2) . 2_767 ?
C14 O3 Pr1 131.1(3) . . ?
C16 O4 Pr1 129.4(3) . . ?
C19 O5 C24' 35.6(11) . . ?
C19 O5 Pr1 128.7(11) . . ?
C24' O5 Pr1 131.0(3) . . ?
C21 O6 C21' 68.2(9) . . ?
C21 O6 Pr1 138.1(9) . . ?
C21' O6 Pr1 137.0(3) . . ?
C24 O7 C19' 36.9(14) . . ?
C24 O7 Pr1 137.2(13) . . ?
C19' O7 Pr1 133.2(3) . . ?
C26' O8 C26 59.8(10) . . ?
C26' O8 Pr1 130.8(3) . . ?
C26 O8 Pr1 123.8(10) . . ?
C5 N1 C1 118.1(4) . . ?
C5 N1 Pr1 124.5(3) . . ?
C1 N1 Pr1 115.9(3) . . ?
O1 N2 C6 124.0(4) . . ?
O1 N2 C10 121.6(3) . . ?
C6 N2 C10 114.2(3) . . ?
O2 N3 C6 124.7(4) . . ?
O2 N3 C7 123.0(3) . . ?
C6 N3 C7 112.1(3) . . ?
N1 C1 C2 122.2(4) . . ?
N1 C1 H1 118.9 . . ?
C2 C1 H1 118.9 . . ?
C1 C2 C3 120.2(4) . . ?
C1 C2 Br1 118.8(3) . . ?
C3 C2 Br1 121.0(3) . . ?
C2 C3 C4 117.7(4) . . ?
C2 C3 H3 121.2 . . ?
C4 C3 H3 121.2 . . ?
C3 C4 C5 119.2(4) . . ?
C3 C4 C6 121.0(4) . . ?
C5 C4 C6 119.8(4) . . ?
N1 C5 C4 122.5(4) . . ?
N1 C5 H5 118.7 . . ?
C4 C5 H5 118.7 . . ?
N2 C6 N3 108.8(4) . . ?
N2 C6 C4 125.9(4) . . ?
N3 C6 C4 125.3(4) . . ?
N3 C7 C8 108.8(3) . . ?
N3 C7 C9 106.3(4) . . ?
C8 C7 C9 110.0(4) . . ?
N3 C7 C10 101.3(3) . . ?
C8 C7 C10 115.1(4) . . ?
C9 C7 C10 114.4(4) . . ?
C7 C8 H8A 109.5 . . ?
C7 C8 H8B 109.5 . . ?
H8A C8 H8B 109.5 . . ?
C7 C8 H8C 109.5 . . ?
H8A C8 H8C 109.5 . . ?
H8B C8 H8C 109.5 . . ?
C7 C9 H9A 109.5 . . ?
C7 C9 H9B 109.5 . . ?
H9A C9 H9B 109.5 . . ?
C7 C9 H9C 109.5 . . ?
H9A C9 H9C 109.5 . . ?
H9B C9 H9C 109.5 . . ?
N2 C10 C11 109.0(3) . . ?
N2 C10 C12 105.8(4) . . ?
C11 C10 C12 110.8(4) . . ?
N2 C10 C7 100.3(3) . . ?
C11 C10 C7 115.5(4) . . ?
C12 C10 C7 114.4(4) . . ?
C10 C11 H11A 109.5 . . ?
C10 C11 H11B 109.5 . . ?
H11A C11 H11B 109.5 . . ?
C10 C11 H11C 109.5 . . ?
H11A C11 H11C 109.5 . . ?
H11B C11 H11C 109.5 . . ?
C10 C12 H12A 109.5 . . ?
C10 C12 H12B 109.5 . . ?
H12A C12 H12B 109.5 . . ?
C10 C12 H12C 109.5 . . ?
H12A C12 H12C 109.5 . . ?
H12B C12 H12C 109.5 . . ?
F1 C13 F3 107.8(4) . . ?
F1 C13 F2 107.9(5) . . ?
F3 C13 F2 106.7(4) . . ?
F1 C13 C14 111.5(4) . . ?
F3 C13 C14 113.7(4) . . ?
F2 C13 C14 109.0(4) . . ?
O3 C14 C15 127.6(4) . . ?
O3 C14 C13 113.2(4) . . ?
C15 C14 C13 119.2(4) . . ?
C14 C15 C16 121.6(4) . . ?
C14 C15 H15 119.2 . . ?
C16 C15 H15 119.2 . . ?
O4 C16 C15 128.3(4) . . ?
O4 C16 C17 113.6(4) . . ?
C15 C16 C17 118.1(4) . . ?
F4 C17 F6 107.0(5) . . ?
F4 C17 F5 109.0(5) . . ?
F6 C17 F5 105.7(5) . . ?
F4 C17 C16 113.4(5) . . ?
F6 C17 C16 110.9(4) . . ?
F5 C17 C16 110.5(4) . . ?
F8' C18 F9 105.2(5) . . ?
F8' C18 F8 62.6(10) . . ?
F9 C18 F8 117.7(9) . . ?
F8' C18 F7' 105.9(5) . . ?
F9 C18 F7' 105.1(5) . . ?
F8 C18 F7' 43.4(10) . . ?
F8' C18 F7 40.4(8) . . ?
F9 C18 F7 113.3(10) . . ?
F8 C18 F7 94.4(14) . . ?
F7' C18 F7 133.8(10) . . ?
F8' C18 C24' 113.9(5) . . ?
F9 C18 C24' 113.4(4) . . ?
F8 C18 C24' 127.6(9) . . ?
F7' C18 C24' 112.5(5) . . ?
F7 C18 C24' 74.9(9) . . ?
F8' C18 C19 134.5(10) . . ?
F9 C18 C19 114.8(9) . . ?
F8 C18 C19 112.3(12) . . ?
F7' C18 C19 84.4(11) . . ?
F7 C18 C19 101.2(13) . . ?
C24' C18 C19 29.7(9) . . ?
O5 C19 C20 132.8(19) . . ?
O5 C19 C18 118.9(17) . . ?
C20 C19 C18 108.0(17) . . ?
C21 C20 C19 119.4(19) . . ?
C21 C20 H20 120.3 . . ?
C19 C20 H20 120.3 . . ?
O6 C21 C20 126.5(18) . . ?
O6 C21 C22 110.7(13) . . ?
C20 C21 C22 122.8(15) . . ?
O7 C19' C20' 128.9(6) . . ?
O7 C19' C23 114.0(5) . . ?
C20' C19' C23 117.1(5) . . ?
C21' C20' C19' 121.2(5) . . ?
C21' C20' H20' 119.4 . . ?
C19' C20' H20' 119.4 . . ?
O6 C21' C20' 127.3(5) . . ?
O6 C21' C22 111.8(4) . . ?
C20' C21' C22 120.9(5) . . ?
F10 C22 F10' 131.8(8) . . ?
F10 C22 F12 115.4(8) . . ?
F10' C22 F12 110.8(4) . . ?
F10 C22 F11 114.9(10) . . ?
F10' C22 F11 37.2(7) . . ?
F12 C22 F11 104.5(8) . . ?
F10 C22 F11' 46.7(7) . . ?
F10' C22 F11' 107.7(4) . . ?
F12 C22 F11' 106.1(4) . . ?
F11 C22 F11' 74.8(8) . . ?
F10 C22 C21' 64.7(8) . . ?
F10' C22 C21' 110.5(4) . . ?
F12 C22 C21' 110.9(4) . . ?
F11 C22 C21' 140.3(8) . . ?
F11' C22 C21' 110.7(4) . . ?
F10 C22 C21 113.8(10) . . ?
F10' C22 C21 67.1(7) . . ?
F12 C22 C21 102.4(7) . . ?
F11 C22 C21 104.3(10) . . ?
F11' C22 C21 150.8(7) . . ?
C21' C22 C21 51.4(7) . . ?
F14' C23 F15' 109.3(6) . . ?
F14' C23 F15 51.1(10) . . ?
F15' C23 F15 64.1(11) . . ?
F14' C23 F13' 101.7(6) . . ?
F15' C23 F13' 100.5(6) . . ?
F15 C23 F13' 131.3(12) . . ?
F14' C23 F13 121.9(12) . . ?
F15' C23 F13 86.1(13) . . ?
F15 C23 F13 136.4(18) . . ?
F13' C23 F13 21.5(11) . . ?
F14' C23 F14 39.9(11) . . ?
F15' C23 F14 140.8(11) . . ?
F15 C23 F14 91.0(15) . . ?
F13' C23 F14 72.7(12) . . ?
F13 C23 F14 93.9(16) . . ?
F14' C23 C24 133.8(12) . . ?
F15' C23 C24 113.4(11) . . ?
F15 C23 C24 141.5(15) . . ?
F13' C23 C24 87.1(12) . . ?
F13 C23 C24 78.3(17) . . ?
F14 C23 C24 104.9(14) . . ?
F14' C23 C19' 114.2(6) . . ?
F15' C23 C19' 114.1(5) . . ?
F15 C23 C19' 112.8(11) . . ?
F13' C23 C19' 115.5(6) . . ?
F13 C23 C19' 108.2(13) . . ?
F14 C23 C19' 103.1(10) . . ?
C24 C23 C19' 29.9(10) . . ?
O7 C24 C25 125(2) . . ?
O7 C24 C23 127(2) . . ?
C25 C24 C23 107.0(19) . . ?
C26 C25 C24 119(2) . . ?
C26 C25 H25 120.3 . . ?
C24 C25 H25 120.3 . . ?
O8 C26 C25 134.1(19) . . ?
O8 C26 C27 110.8(15) . . ?
C25 C26 C27 114.7(17) . . ?
O5 C24' C25' 127.0(5) . . ?
O5 C24' C18 115.0(5) . . ?
C25' C24' C18 117.9(5) . . ?
C26' C25' C24' 120.6(5) . . ?
C26' C25' H25' 119.7 . . ?
C24' C25' H25' 119.7 . . ?
O8 C26' C25' 128.9(5) . . ?
O8 C26' C27 113.8(5) . . ?
C25' C26' C27 117.3(5) . . ?
F17' C27 F17 37.7(6) . . ?
F17' C27 F18 107.2(4) . . ?
F17 C27 F18 115.8(8) . . ?
F17' C27 F16' 106.3(4) . . ?
F17 C27 F16' 68.7(7) . . ?
F18 C27 F16' 106.1(4) . . ?
F17' C27 F16 64.2(6) . . ?
F17 C27 F16 98.4(7) . . ?
F18 C27 F16 103.2(7) . . ?
F16' C27 F16 150.7(8) . . ?
F17' C27 C26' 115.5(4) . . ?
F17 C27 C26' 132.2(8) . . ?
F18 C27 C26' 110.0(4) . . ?
F16' C27 C26' 111.2(4) . . ?
F16 C27 C26' 57.3(6) . . ?
F17' C27 C26 139.5(9) . . ?
F17 C27 C26 118.3(11) . . ?
F18 C27 C26 113.3(9) . . ?
F16' C27 C26 63.6(9) . . ?
F16 C27 C26 104.5(10) . . ?
C26' C27 C26 48.8(9) . . ?

loop_
_geom_bond_atom_site_label_1
_geom_bond_atom_site_label_2
_geom_bond_distance
_geom_bond_site_symmetry_2
_geom_bond_publ_flag
Pr1 O6 2.388(3) . ?
Pr1 O1 2.410(3) 2_767 ?
Pr1 O8 2.413(3) . ?
Pr1 O7 2.429(3) . ?
Pr1 O3 2.434(3) . ?
Pr1 O4 2.472(3) . ?
Pr1 O5 2.473(3) . ?
Pr1 N1 2.703(4) . ?
Br1 C2 1.886(4) . ?
F1 C13 1.310(6) . ?
F2 C13 1.346(6) . ?
F3 C13 1.324(6) . ?
F4 C17 1.304(7) . ?
F5 C17 1.321(6) . ?
F6 C17 1.313(7) . ?
F7 C18 1.376(10) . ?
F8 C18 1.322(10) . ?
F7' C18 1.347(6) . ?
F8' C18 1.297(7) . ?
F9 C18 1.317(6) . ?
F10 C22 1.294(9) . ?
F11 C22 1.344(9) . ?
F10' C22 1.310(6) . ?
F11' C22 1.357(5) . ?
F12 C22 1.320(5) . ?
F16 C27 1.400(8) . ?
F17 C27 1.335(13) . ?
F16' C27 1.349(6) . ?
F17' C27 1.318(5) . ?
F18 C27 1.337(5) . ?
O1 N2 1.301(4) . ?
O1 Pr1 2.410(3) 2_767 ?
O2 N3 1.265(5) . ?
O3 C14 1.254(5) . ?
O4 C16 1.247(6) . ?
O5 C19 1.21(2) . ?
O5 C24' 1.274(7) . ?
O6 C21 1.200(18) . ?
O6 C21' 1.257(6) . ?
O7 C24 1.13(3) . ?
O7 C19' 1.261(7) . ?
O8 C26' 1.271(6) . ?
O8 C26 1.28(2) . ?
N1 C5 1.340(5) . ?
N1 C1 1.346(5) . ?
N2 C6 1.327(5) . ?
N2 C10 1.501(5) . ?
N3 C6 1.363(5) . ?
N3 C7 1.505(6) . ?
C1 C2 1.379(6) . ?
C1 H1 0.9300 . ?
C2 C3 1.384(6) . ?
C3 C4 1.388(6) . ?
C3 H3 0.9300 . ?
C4 C5 1.394(6) . ?
C4 C6 1.456(6) . ?
C5 H5 0.9300 . ?
C7 C8 1.521(6) . ?
C7 C9 1.522(6) . ?
C7 C10 1.583(6) . ?
C8 H8A 0.9600 . ?
C8 H8B 0.9600 . ?
C8 H8C 0.9600 . ?
C9 H9A 0.9600 . ?
C9 H9B 0.9600 . ?
C9 H9C 0.9600 . ?
C10 C11 1.522(6) . ?
C10 C12 1.524(6) . ?
C11 H11A 0.9600 . ?
C11 H11B 0.9600 . ?
C11 H11C 0.9600 . ?
C12 H12A 0.9600 . ?
C12 H12B 0.9600 . ?
C12 H12C 0.9600 . ?
C13 C14 1.535(7) . ?
C14 C15 1.387(6) . ?
C15 C16 1.395(7) . ?
C15 H15 0.9300 . ?
C16 C17 1.545(7) . ?
C18 C24' 1.486(8) . ?
C18 C19 1.49(2) . ?
C19 C20 1.41(3) . ?
C20 C21 1.39(3) . ?
C20 H20 0.9300 . ?
C21 C22 1.623(19) . ?
C19' C20' 1.390(9) . ?
C19' C23 1.504(8) . ?
C20' C21' 1.373(8) . ?
C20' H20' 0.9300 . ?
C21' C22 1.555(7) . ?
C23 F14' 1.265(7) . ?
C23 F15' 1.337(8) . ?
C23 F15 1.338(10) . ?
C23 F13' 1.349(7) . ?
C23 F13 1.352(10) . ?
C23 F14 1.381(10) . ?
C23 C24 1.46(3) . ?
C24 C25 1.41(3) . ?
C25 C26 1.39(3) . ?
C25 H25 0.9300 . ?
C26 C27 1.55(2) . ?
C24' C25' 1.393(8) . ?
C25' C26' 1.388(8) . ?
C25' H25' 0.9300 . ?
C26' C27 1.514(7) . ?

loop_
_geom_torsion_atom_site_label_1
_geom_torsion_atom_site_label_2
_geom_torsion_atom_site_label_3
_geom_torsion_atom_site_label_4
_geom_torsion
_geom_torsion_site_symmetry_1
_geom_torsion_site_symmetry_2
_geom_torsion_site_symmetry_3
_geom_torsion_site_symmetry_4
_geom_torsion_publ_flag
O6 Pr1 O3 C14 13.0(4) . . . . ?
O1 Pr1 O3 C14 -103.0(4) 2_767 . . . ?
O8 Pr1 O3 C14 114.2(4) . . . . ?
O7 Pr1 O3 C14 47.5(4) . . . . ?
O4 Pr1 O3 C14 -33.2(4) . . . . ?
O5 Pr1 O3 C14 -179.9(3) . . . . ?
N1 Pr1 O3 C14 -172.6(4) . . . . ?
O6 Pr1 O4 C16 -117.0(4) . . . . ?
O1 Pr1 O4 C16 140.8(4) 2_767 . . . ?
O8 Pr1 O4 C16 -44.5(4) . . . . ?
O7 Pr1 O4 C16 -44.3(4) . . . . ?
O3 Pr1 O4 C16 33.2(4) . . . . ?
O5 Pr1 O4 C16 -167.8(3) . . . . ?
N1 Pr1 O4 C16 83.1(4) . . . . ?
O6 Pr1 O5 C19 18.4(15) . . . . ?
O1 Pr1 O5 C19 123.9(15) 2_767 . . . ?
O8 Pr1 O5 C19 -78.9(15) . . . . ?
O7 Pr1 O5 C19 -30.7(16) . . . . ?
O3 Pr1 O5 C19 -152.4(15) . . . . ?
O4 Pr1 O5 C19 72.1(16) . . . . ?
N1 Pr1 O5 C19 -159.5(15) . . . . ?
O6 Pr1 O5 C24' 65.3(5) . . . . ?
O1 Pr1 O5 C24' 170.8(5) 2_767 . . . ?
O8 Pr1 O5 C24' -32.1(5) . . . . ?
O7 Pr1 O5 C24' 16.2(5) . . . . ?
O3 Pr1 O5 C24' -105.6(5) . . . . ?
O4 Pr1 O5 C24' 119.0(5) . . . . ?
N1 Pr1 O5 C24' -112.6(5) . . . . ?
O1 Pr1 O6 C21 -86.9(13) 2_767 . . . ?
O8 Pr1 O6 C21 51.2(13) . . . . ?
O7 Pr1 O6 C21 121.3(13) . . . . ?
O3 Pr1 O6 C21 156.4(13) . . . . ?
O4 Pr1 O6 C21 -159.9(13) . . . . ?
O5 Pr1 O6 C21 -17.1(13) . . . . ?
N1 Pr1 O6 C21 -13.1(13) . . . . ?
O1 Pr1 O6 C21' 160.6(5) 2_767 . . . ?
O8 Pr1 O6 C21' -61.3(5) . . . . ?
O7 Pr1 O6 C21' 8.8(5) . . . . ?
O3 Pr1 O6 C21' 43.9(5) . . . . ?
O4 Pr1 O6 C21' 87.6(5) . . . . ?
O5 Pr1 O6 C21' -129.6(5) . . . . ?
N1 Pr1 O6 C21' -125.6(5) . . . . ?
O6 Pr1 O7 C24 -67(2) . . . . ?
O1 Pr1 O7 C24 -140(2) 2_767 . . . ?
O8 Pr1 O7 C24 30(2) . . . . ?
O3 Pr1 O7 C24 137(2) . . . . ?
O4 Pr1 O7 C24 -150(2) . . . . ?
O5 Pr1 O7 C24 -18(2) . . . . ?
N1 Pr1 O7 C24 85(2) . . . . ?
O6 Pr1 O7 C19' -13.7(5) . . . . ?
O1 Pr1 O7 C19' -86.8(5) 2_767 . . . ?
O8 Pr1 O7 C19' 82.9(5) . . . . ?
O3 Pr1 O7 C19' -169.8(5) . . . . ?
O4 Pr1 O7 C19' -97.0(5) . . . . ?
O5 Pr1 O7 C19' 35.3(5) . . . . ?
N1 Pr1 O7 C19' 138.4(5) . . . . ?
O6 Pr1 O8 C26' -35.4(5) . . . . ?
O1 Pr1 O8 C26' 67.5(5) 2_767 . . . ?
O7 Pr1 O8 C26' -105.1(5) . . . . ?
O3 Pr1 O8 C26' -173.8(5) . . . . ?
O4 Pr1 O8 C26' -105.0(5) . . . . ?
O5 Pr1 O8 C26' 34.0(5) . . . . ?
N1 Pr1 O8 C26' 116.3(5) . . . . ?
O6 Pr1 O8 C26 41.7(12) . . . . ?
O1 Pr1 O8 C26 144.6(12) 2_767 . . . ?
O7 Pr1 O8 C26 -28.0(12) . . . . ?
O3 Pr1 O8 C26 -96.7(12) . . . . ?
O4 Pr1 O8 C26 -27.8(13) . . . . ?
O5 Pr1 O8 C26 111.1(12) . . . . ?
N1 Pr1 O8 C26 -166.5(12) . . . . ?
O6 Pr1 N1 C5 158.5(3) . . . . ?
O1 Pr1 N1 C5 -120.9(3) 2_767 . . . ?
O8 Pr1 N1 C5 91.1(3) . . . . ?
O7 Pr1 N1 C5 38.0(3) . . . . ?
O3 Pr1 N1 C5 -14.0(3) . . . . ?
O4 Pr1 N1 C5 -62.8(3) . . . . ?
O5 Pr1 N1 C5 162.4(3) . . . . ?
O6 Pr1 N1 C1 -7.1(4) . . . . ?
O1 Pr1 N1 C1 73.5(3) 2_767 . . . ?
O8 Pr1 N1 C1 -74.5(3) . . . . ?
O7 Pr1 N1 C1 -127.6(3) . . . . ?
O3 Pr1 N1 C1 -179.6(3) . . . . ?
O4 Pr1 N1 C1 131.6(3) . . . . ?
O5 Pr1 N1 C1 -3.2(3) . . . . ?
Pr1 O1 N2 C6 85.4(5) 2_767 . . . ?
Pr1 O1 N2 C10 -100.5(4) 2_767 . . . ?
C5 N1 C1 C2 -2.9(6) . . . . ?
Pr1 N1 C1 C2 163.7(3) . . . . ?
N1 C1 C2 C3 -0.2(6) . . . . ?
N1 C1 C2 Br1 -179.4(3) . . . . ?
C1 C2 C3 C4 2.9(6) . . . . ?
Br1 C2 C3 C4 -177.9(3) . . . . ?
C2 C3 C4 C5 -2.6(6) . . . . ?
C2 C3 C4 C6 178.0(4) . . . . ?
C1 N1 C5 C4 3.2(6) . . . . ?
Pr1 N1 C5 C4 -162.1(3) . . . . ?
C3 C4 C5 N1 -0.4(6) . . . . ?
C6 C4 C5 N1 179.0(4) . . . . ?
O1 N2 C6 N3 -179.1(3) . . . . ?
C10 N2 C6 N3 6.4(5) . . . . ?
O1 N2 C6 C4 0.7(6) . . . . ?
C10 N2 C6 C4 -173.8(4) . . . . ?
O2 N3 C6 N2 -177.4(4) . . . . ?
C7 N3 C6 N2 6.6(5) . . . . ?
O2 N3 C6 C4 2.8(6) . . . . ?
C7 N3 C6 C4 -173.1(4) . . . . ?
C3 C4 C6 N2 -128.3(4) . . . . ?
C5 C4 C6 N2 52.3(6) . . . . ?
C3 C4 C6 N3 51.4(6) . . . . ?
C5 C4 C6 N3 -127.9(4) . . . . ?
O2 N3 C7 C8 46.8(5) . . . . ?
C6 N3 C7 C8 -137.2(4) . . . . ?
O2 N3 C7 C9 -71.7(5) . . . . ?
C6 N3 C7 C9 104.4(4) . . . . ?
O2 N3 C7 C10 168.5(4) . . . . ?
C6 N3 C7 C10 -15.5(4) . . . . ?
O1 N2 C10 C11 48.3(5) . . . . ?
C6 N2 C10 C11 -137.0(4) . . . . ?
O1 N2 C10 C12 -70.9(4) . . . . ?
C6 N2 C10 C12 103.8(4) . . . . ?
O1 N2 C10 C7 170.0(3) . . . . ?
C6 N2 C10 C7 -15.4(4) . . . . ?
N3 C7 C10 N2 16.9(4) . . . . ?
C8 C7 C10 N2 134.0(4) . . . . ?
C9 C7 C10 N2 -97.0(4) . . . . ?
N3 C7 C10 C11 133.8(4) . . . . ?
C8 C7 C10 C11 -109.0(5) . . . . ?
C9 C7 C10 C11 19.9(6) . . . . ?
N3 C7 C10 C12 -95.8(4) . . . . ?
C8 C7 C10 C12 21.3(5) . . . . ?
C9 C7 C10 C12 150.3(4) . . . . ?
Pr1 O3 C14 C15 24.4(7) . . . . ?
Pr1 O3 C14 C13 -155.4(3) . . . . ?
F1 C13 C14 O3 59.7(6) . . . . ?
F3 C13 C14 O3 -178.1(4) . . . . ?
F2 C13 C14 O3 -59.2(5) . . . . ?
F1 C13 C14 C15 -120.0(5) . . . . ?
F3 C13 C14 C15 2.2(7) . . . . ?
F2 C13 C14 C15 121.0(5) . . . . ?
O3 C14 C15 C16 5.1(7) . . . . ?
C13 C14 C15 C16 -175.2(4) . . . . ?
Pr1 O4 C16 C15 -25.1(7) . . . . ?
Pr1 O4 C16 C17 157.0(3) . . . . ?
C14 C15 C16 O4 -4.2(7) . . . . ?
C14 C15 C16 C17 173.7(4) . . . . ?
O4 C16 C17 F4 -174.9(5) . . . . ?
C15 C16 C17 F4 6.9(7) . . . . ?
O4 C16 C17 F6 -54.5(6) . . . . ?
C15 C16 C17 F6 127.3(5) . . . . ?
O4 C16 C17 F5 62.4(6) . . . . ?
C15 C16 C17 F5 -115.8(5) . . . . ?
C24' O5 C19 C20 -123(4) . . . . ?
Pr1 O5 C19 C20 -14(4) . . . . ?
C24' O5 C19 C18 64.1(19) . . . . ?
Pr1 O5 C19 C18 173.1(8) . . . . ?
F8' C18 C19 O5 -10(3) . . . . ?
F9 C18 C19 O5 -159.3(15) . . . . ?
F8 C18 C19 O5 63(2) . . . . ?
F7' C18 C19 O5 96.7(19) . . . . ?
F7 C18 C19 O5 -37(2) . . . . ?
C24' C18 C19 O5 -65(2) . . . . ?
F8' C18 C19 C20 175.2(11) . . . . ?
F9 C18 C19 C20 26(2) . . . . ?
F8 C18 C19 C20 -111.9(19) . . . . ?
F7' C18 C19 C20 -77.9(16) . . . . ?
F7 C18 C19 C20 148.5(17) . . . . ?
C24' C18 C19 C20 120(3) . . . . ?
O5 C19 C20 C21 -5(4) . . . . ?
C18 C19 C20 C21 168.2(16) . . . . ?
C21' O6 C21 C20 145(2) . . . . ?
Pr1 O6 C21 C20 8(3) . . . . ?
C21' O6 C21 C22 -33.5(8) . . . . ?
Pr1 O6 C21 C22 -170.8(3) . . . . ?
C19 C20 C21 O6 10(3) . . . . ?
C19 C20 C21 C22 -172.0(17) . . . . ?
C24 O7 C19' C20' 131(2) . . . . ?
Pr1 O7 C19' C20' 15.6(10) . . . . ?
C24 O7 C19' C23 -51(2) . . . . ?
Pr1 O7 C19' C23 -166.7(3) . . . . ?
O7 C19' C20' C21' -4.5(10) . . . . ?
C23 C19' C20' C21' 177.8(5) . . . . ?
C21 O6 C21' C20' -142.8(11) . . . . ?
Pr1 O6 C21' C20' -4.4(9) . . . . ?
C21 O6 C21' C22 35.4(10) . . . . ?
Pr1 O6 C21' C22 173.8(3) . . . . ?
C19' C20' C21' O6 -1.5(10) . . . . ?
C19' C20' C21' C22 -179.6(5) . . . . ?
O6 C21' C22 F10 167.9(9) . . . . ?
C20' C21' C22 F10 -13.7(9) . . . . ?
O6 C21' C22 F10' -64.5(6) . . . . ?
C20' C21' C22 F10' 113.9(6) . . . . ?
O6 C21' C22 F12 58.7(6) . . . . ?
C20' C21' C22 F12 -122.9(5) . . . . ?
O6 C21' C22 F11 -92.9(13) . . . . ?
C20' C21' C22 F11 85.5(14) . . . . ?
O6 C21' C22 F11' 176.2(4) . . . . ?
C20' C21' C22 F11' -5.4(7) . . . . ?
O6 C21' C22 C21 -30.6(8) . . . . ?
C20' C21' C22 C21 147.7(10) . . . . ?
O6 C21 C22 F10 50.3(15) . . . . ?
C20 C21 C22 F10 -128.3(17) . . . . ?
O6 C21 C22 F10' 177.5(14) . . . . ?
C20 C21 C22 F10' -1.1(15) . . . . ?
O6 C21 C22 F12 -75.0(12) . . . . ?
C20 C21 C22 F12 106.4(16) . . . . ?
O6 C21 C22 F11 176.3(12) . . . . ?
C20 C21 C22 F11 -2.3(19) . . . . ?
O6 C21 C22 F11' 92.0(18) . . . . ?
C20 C21 C22 F11' -87(2) . . . . ?
O6 C21 C22 C21' 32.0(8) . . . . ?
C20 C21 C22 C21' -147(2) . . . . ?
O7 C19' C23 F14' -91.1(8) . . . . ?
C20' C19' C23 F14' 86.9(8) . . . . ?
O7 C19' C23 F15' 142.1(6) . . . . ?
C20' C19' C23 F15' -39.8(8) . . . . ?
O7 C19' C23 F15 -147.2(13) . . . . ?
C20' C19' C23 F15 30.9(14) . . . . ?
O7 C19' C23 F13' 26.3(8) . . . . ?
C20' C19' C23 F13' -155.6(6) . . . . ?
O7 C19' C23 F13 48.2(13) . . . . ?
C20' C19' C23 F13 -133.8(13) . . . . ?
O7 C19' C23 F14 -50.5(14) . . . . ?
C20' C19' C23 F14 127.6(13) . . . . ?
O7 C19' C23 C24 47(2) . . . . ?
C20' C19' C23 C24 -135(2) . . . . ?
C19' O7 C24 C25 -122(4) . . . . ?
Pr1 O7 C24 C25 -19(4) . . . . ?
C19' O7 C24 C23 68(3) . . . . ?
Pr1 O7 C24 C23 171.6(10) . . . . ?
F14' C23 C24 O7 -11(4) . . . . ?
F15' C23 C24 O7 -167(2) . . . . ?
F15 C23 C24 O7 -90(3) . . . . ?
F13' C23 C24 O7 93(3) . . . . ?
F13 C23 C24 O7 113(3) . . . . ?
F14 C23 C24 O7 22(3) . . . . ?
C19' C23 C24 O7 -69(3) . . . . ?
F14' C23 C24 C25 177.9(14) . . . . ?
F15' C23 C24 C25 22(2) . . . . ?
F15 C23 C24 C25 99(3) . . . . ?
F13' C23 C24 C25 -78.6(19) . . . . ?
F13 C23 C24 C25 -59(2) . . . . ?
F14 C23 C24 C25 -150(2) . . . . ?
C19' C23 C24 C25 120(3) . . . . ?
O7 C24 C25 C26 -6(4) . . . . ?
C23 C24 C25 C26 166(2) . . . . ?
C26' O8 C26 C25 147(3) . . . . ?
Pr1 O8 C26 C25 25(3) . . . . ?
C26' O8 C26 C27 -40.1(10) . . . . ?
Pr1 O8 C26 C27 -161.5(7) . . . . ?
C24 C25 C26 O8 0(4) . . . . ?
C24 C25 C26 C27 -173(2) . . . . ?
C19 O5 C24' C25' 123(2) . . . . ?
Pr1 O5 C24' C25' 21.2(9) . . . . ?
C19 O5 C24' C18 -60.6(19) . . . . ?
Pr1 O5 C24' C18 -162.6(3) . . . . ?
F8' C18 C24' O5 -83.9(7) . . . . ?
F9 C18 C24' O5 155.8(6) . . . . ?
F8 C18 C24' O5 -11.1(16) . . . . ?
F7' C18 C24' O5 36.6(8) . . . . ?
F7 C18 C24' O5 -95.0(10) . . . . ?
C19 C18 C24' O5 56.4(18) . . . . ?
F8' C18 C24' C25' 92.6(7) . . . . ?
F9 C18 C24' C25' -27.7(8) . . . . ?
F8 C18 C24' C25' 165.5(14) . . . . ?
F7' C18 C24' C25' -146.8(6) . . . . ?
F7 C18 C24' C25' 81.6(10) . . . . ?
C19 C18 C24' C25' -127.1(19) . . . . ?
O5 C24' C25' C26' 7.5(11) . . . . ?
C18 C24' C25' C26' -168.6(6) . . . . ?
C26 O8 C26' C25' -136.5(14) . . . . ?
Pr1 O8 C26' C25' -26.2(9) . . . . ?
C26 O8 C26' C27 42.5(12) . . . . ?
Pr1 O8 C26' C27 152.8(3) . . . . ?
C24' C25' C26' O8 -5.4(11) . . . . ?
C24' C25' C26' C27 175.6(6) . . . . ?
O8 C26' C27 F17' -174.2(5) . . . . ?
C25' C26' C27 F17' 4.9(8) . . . . ?
O8 C26' C27 F17 -132.9(10) . . . . ?
C25' C26' C27 F17 46.2(12) . . . . ?
O8 C26' C27 F18 64.3(6) . . . . ?
C25' C26' C27 F18 -116.6(6) . . . . ?
O8 C26' C27 F16' -52.9(6) . . . . ?
C25' C26' C27 F16' 126.2(6) . . . . ?
O8 C26' C27 F16 157.5(9) . . . . ?
C25' C26' C27 F16 -23.4(9) . . . . ?
O8 C26' C27 C26 -39.6(11) . . . . ?
C25' C26' C27 C26 139.5(13) . . . . ?
O8 C26 C27 F17' 120.2(14) . . . . ?
C25 C26 C27 F17' -65(2) . . . . ?
O8 C26 C27 F17 161.2(12) . . . . ?
C25 C26 C27 F17 -24(2) . . . . ?
O8 C26 C27 F18 -58.4(17) . . . . ?
C25 C26 C27 F18 116.0(17) . . . . ?
O8 C26 C27 F16' -155.5(18) . . . . ?
C25 C26 C27 F16' 18.9(15) . . . . ?
O8 C26 C27 F16 53.1(17) . . . . ?
C25 C26 C27 F16 -132.4(18) . . . . ?
O8 C26 C27 C26' 38.4(10) . . . . ?
C25 C26 C27 C26' -147(2) . . . . ?
